data_8105507
loop_
_publ_author_name
'Fujisawa, Kiyoshi'
'Yabe, Makoto'
'Tiekink, Edward R.T.'

_publ_section_title
;
 Crystal structure of
 carbonyl{hydridotris[3-phenyl-5-methylpyrazol-1-yl]borato-\k3
 N,N&#x2032;N&#x2032;&#x2032;}copper(I), C31H28BCuN6O
;
_journal_issue 6
_journal_name_full 'Zeitschrift f\"ur Kristallographie - New Crystal Structures'
_journal_page_first 1507
_journal_page_last 1509
_journal_paper_doi 10.1515/ncrs-2020-0372
_journal_volume 235
_journal_year 2020
_chemical_formula_moiety 'C31 H28 B Cu N6 O'
_chemical_formula_sum 'C31 H28 B Cu N6 O'
_chemical_formula_weight 574.94
_space_group_crystal_system monoclinic
_space_group_IT_number 14
_space_group_name_Hall '-P 2yn'
_space_group_name_H-M_alt 'P 1 21/n 1'
_atom_sites_solution_hydrogens geom
_atom_sites_solution_primary direct
_atom_sites_solution_secondary difmap
_audit_creation_method SHELXL-2018/3
_cell_angle_alpha 90
_cell_angle_beta 99.433(3)
_cell_angle_gamma 90
_cell_formula_units_Z 4
_cell_length_a 11.506(3)
_cell_length_b 16.122(3)
_cell_length_c 15.805(3)
_cell_measurement_reflns_used 6782
_cell_measurement_temperature 193(2)
_cell_measurement_theta_max 27.50
_cell_measurement_theta_min 3.00
_cell_volume 2892.2(11)
_computing_cell_refinement 'CrystalClear-SM Expert [2]'
_computing_data_collection 'CrystalClear-SM Expert [2]'
_computing_data_reduction 'CrystalClear-SM Expert [2]'
_computing_molecular_graphics 'ORTEP-3 for Windows [5]'
_computing_publication_material 'SHELXL-2018/3 [4]'
_computing_structure_refinement 'SHELXL-2018/3 [4]'
_computing_structure_solution 'SIR2008 [3]'
_diffrn_ambient_temperature 193(2)
_diffrn_detector_area_resol_mean 7.314
_diffrn_measured_fraction_theta_full 0.997
_diffrn_measured_fraction_theta_max 0.996
_diffrn_measurement_device_type 'Rigaku Mercury70'
_diffrn_measurement_method \w
_diffrn_radiation_type MoK\a
_diffrn_radiation_wavelength 0.71075
_diffrn_reflns_av_R_equivalents 0.0362
_diffrn_reflns_av_unetI/netI 0.0505
_diffrn_reflns_Laue_measured_fraction_full 0.997
_diffrn_reflns_Laue_measured_fraction_max 0.996
_diffrn_reflns_limit_h_max 9
_diffrn_reflns_limit_h_min -14
_diffrn_reflns_limit_k_max 20
_diffrn_reflns_limit_k_min -20
_diffrn_reflns_limit_l_max 18
_diffrn_reflns_limit_l_min -20
_diffrn_reflns_number 23366
_diffrn_reflns_point_group_measured_fraction_full 0.997
_diffrn_reflns_point_group_measured_fraction_max 0.996
_diffrn_reflns_theta_full 25.242
_diffrn_reflns_theta_max 27.502
_diffrn_reflns_theta_min 3.100
_exptl_absorpt_coefficient_mu 0.790
_exptl_absorpt_correction_T_max 0.888
_exptl_absorpt_correction_T_min 0.722
_exptl_absorpt_correction_type multi-scan
_exptl_absorpt_process_details 'REQAB [1]'
_exptl_crystal_colour colourless
_exptl_crystal_density_diffrn 1.320
_exptl_crystal_description block
_exptl_crystal_F_000 1192
_exptl_crystal_size_max 0.200
_exptl_crystal_size_mid 0.200
_exptl_crystal_size_min 0.150
_refine_diff_density_max 0.299
_refine_diff_density_min -0.593
_refine_diff_density_rms 0.057
_refine_ls_extinction_coef .
_refine_ls_extinction_method none
_refine_ls_goodness_of_fit_ref 1.111
_refine_ls_hydrogen_treatment constr
_refine_ls_matrix_type full
_refine_ls_number_parameters 364
_refine_ls_number_reflns 6621
_refine_ls_number_restraints 0
_refine_ls_restrained_S_all 1.111
_refine_ls_R_factor_all 0.0686
_refine_ls_R_factor_gt 0.0501
_refine_ls_shift/su_max 0.002
_refine_ls_shift/su_mean 0.000
_refine_ls_structure_factor_coef Fsqd
_refine_ls_weighting_details 'w=1/[\s^2^(Fo^2^)+(0.0539P)^2^+0.1566P] where P=(Fo^2^+2Fc^2^)/3'
_refine_ls_weighting_scheme calc
_refine_ls_wR_factor_gt 0.1164
_refine_ls_wR_factor_ref 0.1260
_reflns_Friedel_coverage 0.000
_reflns_Friedel_fraction_full .
_reflns_Friedel_fraction_max .
_reflns_number_gt 5228
_reflns_number_total 6621
_reflns_threshold_expression 'I > 2\s(I)'
_cod_data_source_file suppl_ncrs-2020-0372_suppl.cif
_cod_data_source_block shelx
_cod_original_sg_symbol_H-M 'P 21/n'
_cod_database_code 8105507
_shelx_shelxl_version_number 2018/3
_shelx_space_group_comment
;
The symmetry employed for this shelxl refinement is uniquely defined
by the following loop, which should always be used as a source of
symmetry information in preference to the above space-group names.
They are only intended as comments.
;
_shelx_estimated_absorpt_t_min 0.858
_shelx_estimated_absorpt_t_max 0.891

loop_
_space_group_symop_operation_xyz
'x, y, z'
'-x+1/2, y+1/2, -z+1/2'
'-x, -y, -z'
'x-1/2, -y-1/2, z-1/2'

loop_
_atom_site_label
_atom_site_type_symbol
_atom_site_fract_x
_atom_site_fract_y
_atom_site_fract_z
_atom_site_U_iso_or_equiv
_atom_site_adp_type
_atom_site_occupancy
_atom_site_site_symmetry_order
_atom_site_calc_flag
_atom_site_refinement_flags_posn
_atom_site_refinement_flags_adp
_atom_site_refinement_flags_occupancy
_atom_site_disorder_assembly
_atom_site_disorder_group
Cu Cu 0.74718(2) 0.98921(2) 0.24222(2) 0.03256(11) Uani 1 1 d . . . . .
O1 O 0.99344(17) 0.94528(16) 0.29757(14) 0.0665(7) Uani 1 1 d . . . . .
N11 N 0.69655(17) 1.10374(13) 0.19476(11) 0.0328(5) Uani 1 1 d . . . . .
N12 N 0.57718(16) 1.11603(13) 0.18393(11) 0.0315(5) Uani 1 1 d . . . . .
N21 N 0.61847(17) 0.98178(13) 0.31923(11) 0.0314(5) Uani 1 1 d . . . . .
N22 N 0.50906(17) 1.00824(13) 0.28039(12) 0.0320(5) Uani 1 1 d . . . . .
N31 N 0.63509(17) 0.93639(13) 0.14306(11) 0.0332(5) Uani 1 1 d . . . . .
N32 N 0.52426(17) 0.97067(13) 0.12963(11) 0.0330(5) Uani 1 1 d . . . . .
C1 C 0.8973(2) 0.96113(18) 0.27700(16) 0.0416(6) Uani 1 1 d . . . . .
C11 C 0.7453(2) 1.17768(15) 0.18444(13) 0.0312(5) Uani 1 1 d . . . . .
C12 C 0.6577(2) 1.23809(16) 0.16838(15) 0.0360(6) Uani 1 1 d . . . . .
H12 H 0.668424 1.295612 0.159172 0.043 Uiso 1 1 calc R U . . .
C13 C 0.5527(2) 1.19759(16) 0.16858(14) 0.0343(6) Uani 1 1 d . . . . .
C14 C 0.8724(2) 1.18797(16) 0.18742(13) 0.0345(6) Uani 1 1 d . . . . .
C15 C 0.9275(2) 1.26026(18) 0.22223(15) 0.0427(7) Uani 1 1 d . . . . .
H15 H 0.882919 1.301090 0.246113 0.051 Uiso 1 1 calc R U . . .
C16 C 1.0461(3) 1.2729(2) 0.2223(2) 0.0585(9) Uani 1 1 d . . . . .
H16 H 1.083276 1.321953 0.246707 0.070 Uiso 1 1 calc R U . . .
C17 C 1.1096(3) 1.2146(3) 0.1870(2) 0.0737(11) Uani 1 1 d . . . . .
H17 H 1.190996 1.223845 0.186230 0.088 Uiso 1 1 calc R U . . .
C18 C 1.0577(3) 1.1425(3) 0.1524(2) 0.0696(10) Uani 1 1 d . . . . .
H18 H 1.103328 1.101968 0.129008 0.083 Uiso 1 1 calc R U . . .
C19 C 0.9381(2) 1.1294(2) 0.15193(17) 0.0486(7) Uani 1 1 d . . . . .
H19 H 0.901502 1.080243 0.127282 0.058 Uiso 1 1 calc R U . . .
C20 C 0.4306(2) 1.23183(18) 0.15595(17) 0.0460(7) Uani 1 1 d . . . . .
H20A H 0.378740 1.196866 0.115305 0.069 Uiso 1 1 calc R U . . .
H20B H 0.430852 1.288382 0.133245 0.069 Uiso 1 1 calc R U . . .
H20C H 0.401891 1.232724 0.211010 0.069 Uiso 1 1 calc R U . . .
C21 C 0.6022(2) 0.94688(16) 0.39344(13) 0.0326(5) Uani 1 1 d . . . . .
C22 C 0.4848(2) 0.95077(18) 0.40248(14) 0.0386(6) Uani 1 1 d . . . . .
H22 H 0.450589 0.930475 0.449217 0.046 Uiso 1 1 calc R U . . .
C23 C 0.4275(2) 0.98984(16) 0.33037(15) 0.0352(6) Uani 1 1 d . . . . .
C24 C 0.7006(2) 0.91015(16) 0.45356(13) 0.0340(6) Uani 1 1 d . . . . .
C25 C 0.6834(2) 0.83614(18) 0.49447(15) 0.0418(6) Uani 1 1 d . . . . .
H25 H 0.609718 0.808507 0.481444 0.050 Uiso 1 1 calc R U . . .
C26 C 0.7725(3) 0.8018(2) 0.55430(17) 0.0508(8) Uani 1 1 d . . . . .
H26 H 0.759528 0.751194 0.582024 0.061 Uiso 1 1 calc R U . . .
C27 C 0.8800(3) 0.8416(2) 0.57331(16) 0.0514(8) Uani 1 1 d . . . . .
H27 H 0.940585 0.818709 0.614800 0.062 Uiso 1 1 calc R U . . .
C28 C 0.8991(2) 0.9142(2) 0.53221(15) 0.0490(7) Uani 1 1 d . . . . .
H28 H 0.973565 0.940851 0.544651 0.059 Uiso 1 1 calc R U . . .
C29 C 0.8102(2) 0.94876(18) 0.47255(14) 0.0397(6) Uani 1 1 d . . . . .
H29 H 0.824236 0.999039 0.444517 0.048 Uiso 1 1 calc R U . . .
C30 C 0.3001(2) 1.0107(2) 0.30622(18) 0.0514(8) Uani 1 1 d . . . . .
H30A H 0.291189 1.070767 0.297982 0.077 Uiso 1 1 calc R U . . .
H30B H 0.257583 0.992944 0.352009 0.077 Uiso 1 1 calc R U . . .
H30C H 0.267663 0.982140 0.252819 0.077 Uiso 1 1 calc R U . . .
C31 C 0.6317(2) 0.86951(16) 0.09190(13) 0.0352(6) Uani 1 1 d . . . . .
C32 C 0.5173(2) 0.86038(16) 0.04630(14) 0.0388(6) Uani 1 1 d . . . . .
H32 H 0.490372 0.817944 0.006145 0.047 Uiso 1 1 calc R U . . .
C33 C 0.4521(2) 0.92407(16) 0.07059(13) 0.0356(6) Uani 1 1 d . . . . .
C34 C 0.7365(2) 0.81759(17) 0.09184(14) 0.0386(6) Uani 1 1 d . . . . .
C35 C 0.7278(3) 0.73230(18) 0.09048(17) 0.0495(7) Uani 1 1 d . . . . .
H35 H 0.652370 0.707167 0.085825 0.059 Uiso 1 1 calc R U . . .
C36 C 0.8264(3) 0.6827(2) 0.09572(18) 0.0579(8) Uani 1 1 d . . . . .
H36 H 0.818380 0.624096 0.095934 0.070 Uiso 1 1 calc R U . . .
C37 C 0.9352(3) 0.7176(2) 0.10061(17) 0.0597(9) Uani 1 1 d . . . . .
H37 H 1.003315 0.683518 0.105191 0.072 Uiso 1 1 calc R U . . .
C38 C 0.9454(3) 0.8027(2) 0.09884(18) 0.0597(9) Uani 1 1 d . . . . .
H38 H 1.020753 0.827380 0.100644 0.072 Uiso 1 1 calc R U . . .
C39 C 0.8468(3) 0.85251(19) 0.09445(16) 0.0481(7) Uani 1 1 d . . . . .
H39 H 0.854825 0.911126 0.093216 0.058 Uiso 1 1 calc R U . . .
C40 C 0.3256(2) 0.9450(2) 0.04172(16) 0.0472(7) Uani 1 1 d . . . . .
H40A H 0.282056 0.937562 0.089511 0.071 Uiso 1 1 calc R U . . .
H40B H 0.292689 0.908444 -0.005719 0.071 Uiso 1 1 calc R U . . .
H40C H 0.318967 1.002844 0.022393 0.071 Uiso 1 1 calc R U . . .
B1 B 0.4940(2) 1.04216(19) 0.18780(16) 0.0322(6) Uani 1 1 d . . . . .
H1 H 0.410622 1.060150 0.168994 0.039 Uiso 1 1 calc R U . . .

loop_
_atom_site_aniso_label
_atom_site_aniso_U_11
_atom_site_aniso_U_22
_atom_site_aniso_U_33
_atom_site_aniso_U_23
_atom_site_aniso_U_13
_atom_site_aniso_U_12
Cu 0.02486(18) 0.0367(2) 0.03527(17) 0.00028(11) 0.00239(12) 0.00220(13)
O1 0.0310(12) 0.0762(18) 0.0880(15) 0.0049(13) -0.0031(11) 0.0104(11)
N11 0.0248(10) 0.0371(13) 0.0360(10) 0.0002(8) 0.0035(8) 0.0024(9)
N12 0.0230(10) 0.0352(12) 0.0358(9) -0.0005(8) 0.0035(8) 0.0031(9)
N21 0.0245(11) 0.0356(12) 0.0330(10) -0.0019(8) 0.0013(8) -0.0012(9)
N22 0.0231(10) 0.0392(13) 0.0333(10) -0.0027(8) 0.0036(8) 0.0009(9)
N31 0.0317(11) 0.0346(13) 0.0324(9) -0.0029(8) 0.0030(8) 0.0021(9)
N32 0.0285(11) 0.0375(13) 0.0317(9) -0.0007(8) 0.0010(8) -0.0007(9)
C1 0.0397(16) 0.0412(17) 0.0437(13) -0.0009(11) 0.0062(11) -0.0004(13)
C11 0.0293(13) 0.0345(14) 0.0304(10) 0.0009(9) 0.0060(9) 0.0001(11)
C12 0.0352(14) 0.0319(15) 0.0411(12) -0.0003(10) 0.0067(10) 0.0023(11)
C13 0.0312(13) 0.0371(15) 0.0344(11) -0.0004(9) 0.0046(9) 0.0058(11)
C14 0.0303(13) 0.0393(15) 0.0331(11) 0.0085(9) 0.0026(10) 0.0027(11)
C15 0.0406(16) 0.0463(18) 0.0394(13) 0.0077(11) 0.0011(11) -0.0078(13)
C16 0.0391(18) 0.067(2) 0.0645(18) 0.0234(16) -0.0060(14) -0.0135(16)
C17 0.0300(17) 0.096(3) 0.094(3) 0.033(2) 0.0070(17) -0.009(2)
C18 0.0409(19) 0.086(3) 0.087(2) 0.017(2) 0.0255(17) 0.0165(19)
C19 0.0358(16) 0.056(2) 0.0553(15) 0.0058(13) 0.0121(12) 0.0046(14)
C20 0.0332(15) 0.0456(18) 0.0584(16) -0.0022(12) 0.0049(12) 0.0086(13)
C21 0.0320(13) 0.0368(15) 0.0285(10) -0.0042(9) 0.0032(9) -0.0025(11)
C22 0.0335(14) 0.0531(18) 0.0298(11) -0.0026(10) 0.0072(10) -0.0031(12)
C23 0.0267(13) 0.0441(16) 0.0359(12) -0.0069(10) 0.0081(10) -0.0021(11)
C24 0.0348(14) 0.0393(15) 0.0285(10) -0.0014(9) 0.0073(9) -0.0002(11)
C25 0.0428(16) 0.0443(17) 0.0398(13) 0.0042(11) 0.0113(11) -0.0008(13)
C26 0.057(2) 0.0487(19) 0.0488(15) 0.0138(12) 0.0153(13) 0.0092(15)
C27 0.0458(18) 0.065(2) 0.0436(14) 0.0153(13) 0.0080(12) 0.0162(16)
C28 0.0367(16) 0.066(2) 0.0422(14) 0.0067(13) -0.0003(11) -0.0001(14)
C29 0.0363(15) 0.0438(17) 0.0378(12) 0.0076(10) 0.0026(10) -0.0028(12)
C30 0.0289(15) 0.078(2) 0.0485(16) -0.0016(13) 0.0091(12) 0.0028(14)
C31 0.0418(15) 0.0333(15) 0.0309(11) -0.0003(9) 0.0076(10) 0.0008(11)
C32 0.0460(16) 0.0377(16) 0.0313(11) -0.0044(10) 0.0029(10) -0.0067(12)
C33 0.0374(14) 0.0403(16) 0.0276(10) 0.0020(9) 0.0015(9) -0.0048(12)
C34 0.0462(16) 0.0405(16) 0.0301(11) -0.0015(10) 0.0090(10) 0.0039(13)
C35 0.0557(19) 0.0435(19) 0.0514(15) 0.0019(12) 0.0148(13) 0.0026(15)
C36 0.078(2) 0.0427(19) 0.0575(17) 0.0043(13) 0.0246(16) 0.0160(18)
C37 0.064(2) 0.067(2) 0.0515(16) 0.0030(14) 0.0212(15) 0.0287(19)
C38 0.0500(19) 0.072(3) 0.0612(18) -0.0031(15) 0.0209(14) 0.0086(17)
C39 0.0521(18) 0.0423(18) 0.0525(15) -0.0027(12) 0.0161(13) 0.0053(14)
C40 0.0373(15) 0.059(2) 0.0420(13) 0.0023(12) -0.0049(11) -0.0045(14)
B1 0.0222(14) 0.0386(17) 0.0351(13) -0.0007(11) 0.0028(10) 0.0039(12)

loop_
_atom_type_symbol
_atom_type_description
_atom_type_scat_dispersion_real
_atom_type_scat_dispersion_imag
_atom_type_scat_source
C C 0.0033 0.0016 'International Tables Vol C Tables 4.2.6.8 and 6.1.1.4'
H H 0.0000 0.0000 'International Tables Vol C Tables 4.2.6.8 and 6.1.1.4'
B B 0.0013 0.0007 'International Tables Vol C Tables 4.2.6.8 and 6.1.1.4'
Cu Cu 0.3201 1.2651 'International Tables Vol C Tables 4.2.6.8 and 6.1.1.4'
N N 0.0061 0.0033 'International Tables Vol C Tables 4.2.6.8 and 6.1.1.4'
O O 0.0106 0.0060 'International Tables Vol C Tables 4.2.6.8 and 6.1.1.4'

loop_
_geom_angle_atom_site_label_1
_geom_angle_atom_site_label_2
_geom_angle_atom_site_label_3
_geom_angle
_geom_angle_site_symmetry_1
_geom_angle_site_symmetry_3
C1 Cu N11 123.12(11) . .
C1 Cu N31 126.01(10) . .
N11 Cu N31 89.36(8) . .
C1 Cu N21 123.69(10) . .
N11 Cu N21 94.58(8) . .
N31 Cu N21 90.25(8) . .
C11 N11 N12 106.72(19) . .
C11 N11 Cu 138.58(16) . .
N12 N11 Cu 113.36(15) . .
C13 N12 N11 109.7(2) . .
C13 N12 B1 130.2(2) . .
N11 N12 B1 120.1(2) . .
C21 N21 N22 105.8(2) . .
C21 N21 Cu 138.99(17) . .
N22 N21 Cu 114.25(14) . .
C23 N22 N21 110.04(19) . .
C23 N22 B1 130.5(2) . .
N21 N22 B1 119.0(2) . .
C31 N31 N32 107.15(19) . .
C31 N31 Cu 138.37(17) . .
N32 N31 Cu 113.80(14) . .
C33 N32 N31 109.2(2) . .
C33 N32 B1 130.1(2) . .
N31 N32 B1 120.04(17) . .
O1 C1 Cu 177.9(3) . .
N11 C11 C12 109.8(2) . .
N11 C11 C14 122.2(2) . .
C12 C11 C14 128.0(2) . .
C13 C12 C11 106.1(2) . .
C13 C12 H12 126.9 . .
C11 C12 H12 126.9 . .
N12 C13 C12 107.7(2) . .
N12 C13 C20 123.0(2) . .
C12 C13 C20 129.3(2) . .
C19 C14 C15 119.1(3) . .
C19 C14 C11 121.2(2) . .
C15 C14 C11 119.6(2) . .
C16 C15 C14 120.6(3) . .
C16 C15 H15 119.7 . .
C14 C15 H15 119.7 . .
C17 C16 C15 119.6(3) . .
C17 C16 H16 120.2 . .
C15 C16 H16 120.2 . .
C16 C17 C18 121.1(3) . .
C16 C17 H17 119.4 . .
C18 C17 H17 119.4 . .
C17 C18 C19 119.6(3) . .
C17 C18 H18 120.2 . .
C19 C18 H18 120.2 . .
C14 C19 C18 119.9(3) . .
C14 C19 H19 120.0 . .
C18 C19 H19 120.0 . .
C13 C20 H20A 109.5 . .
C13 C20 H20B 109.5 . .
H20A C20 H20B 109.5 . .
C13 C20 H20C 109.5 . .
H20A C20 H20C 109.5 . .
H20B C20 H20C 109.5 . .
N21 C21 C22 110.5(2) . .
N21 C21 C24 121.9(2) . .
C22 C21 C24 127.6(2) . .
C23 C22 C21 106.2(2) . .
C23 C22 H22 126.9 . .
C21 C22 H22 126.9 . .
N22 C23 C22 107.5(2) . .
N22 C23 C30 123.2(2) . .
C22 C23 C30 129.3(2) . .
C25 C24 C29 118.5(2) . .
C25 C24 C21 119.4(2) . .
C29 C24 C21 122.0(2) . .
C24 C25 C26 120.9(3) . .
C24 C25 H25 119.6 . .
C26 C25 H25 119.6 . .
C27 C26 C25 119.8(3) . .
C27 C26 H26 120.1 . .
C25 C26 H26 120.1 . .
C28 C27 C26 120.0(3) . .
C28 C27 H27 120.0 . .
C26 C27 H27 120.0 . .
C27 C28 C29 120.4(3) . .
C27 C28 H28 119.8 . .
C29 C28 H28 119.8 . .
C28 C29 C24 120.4(3) . .
C28 C29 H29 119.8 . .
C24 C29 H29 119.8 . .
C23 C30 H30A 109.5 . .
C23 C30 H30B 109.5 . .
H30A C30 H30B 109.5 . .
C23 C30 H30C 109.5 . .
H30A C30 H30C 109.5 . .
H30B C30 H30C 109.5 . .
N31 C31 C32 109.0(2) . .
N31 C31 C34 121.0(2) . .
C32 C31 C34 130.0(2) . .
C33 C32 C31 106.8(2) . .
C33 C32 H32 126.6 . .
C31 C32 H32 126.6 . .
C32 C33 N32 107.8(2) . .
C32 C33 C40 129.7(2) . .
N32 C33 C40 122.5(2) . .
C35 C34 C39 118.1(3) . .
C35 C34 C31 120.7(3) . .
C39 C34 C31 121.2(3) . .
C36 C35 C34 121.4(3) . .
C36 C35 H35 119.3 . .
C34 C35 H35 119.3 . .
C37 C36 C35 120.2(3) . .
C37 C36 H36 119.9 . .
C35 C36 H36 119.9 . .
C36 C37 C38 119.3(3) . .
C36 C37 H37 120.3 . .
C38 C37 H37 120.3 . .
C37 C38 C39 120.5(3) . .
C37 C38 H38 119.8 . .
C39 C38 H38 119.8 . .
C38 C39 C34 120.4(3) . .
C38 C39 H39 119.8 . .
C34 C39 H39 119.8 . .
C33 C40 H40A 109.5 . .
C33 C40 H40B 109.5 . .
H40A C40 H40B 109.5 . .
C33 C40 H40C 109.5 . .
H40A C40 H40C 109.5 . .
H40B C40 H40C 109.5 . .
N12 B1 N22 109.79(18) . .
N12 B1 N32 110.6(2) . .
N22 B1 N32 107.3(2) . .
N12 B1 H1 109.7 . .
N22 B1 H1 109.7 . .
N32 B1 H1 109.7 . .

loop_
_geom_bond_atom_site_label_1
_geom_bond_atom_site_label_2
_geom_bond_distance
_geom_bond_site_symmetry_2
Cu C1 1.784(3) .
Cu N11 2.042(2) .
Cu N31 2.0450(18) .
Cu N21 2.069(2) .
O1 C1 1.129(3) .
N11 C11 1.339(3) .
N11 N12 1.370(3) .
N12 C13 1.358(3) .
N12 B1 1.535(3) .
N21 C21 1.341(3) .
N21 N22 1.375(3) .
N22 C23 1.355(3) .
N22 B1 1.545(3) .
N31 C31 1.344(3) .
N31 N32 1.374(3) .
N32 C33 1.368(3) .
N32 B1 1.549(3) .
C11 C12 1.395(3) .
C11 C14 1.465(3) .
C12 C13 1.373(4) .
C12 H12 0.9500 .
C13 C20 1.493(3) .
C14 C19 1.384(4) .
C14 C15 1.396(4) .
C15 C16 1.379(4) .
C15 H15 0.9500 .
C16 C17 1.366(5) .
C16 H16 0.9500 .
C17 C18 1.378(5) .
C17 H17 0.9500 .
C18 C19 1.391(4) .
C18 H18 0.9500 .
C19 H19 0.9500 .
C20 H20A 0.9800 .
C20 H20B 0.9800 .
C20 H20C 0.9800 .
C21 C22 1.383(3) .
C21 C24 1.478(3) .
C22 C23 1.372(3) .
C22 H22 0.9500 .
C23 C30 1.492(3) .
C24 C25 1.387(4) .
C24 C29 1.394(3) .
C25 C26 1.391(3) .
C25 H25 0.9500 .
C26 C27 1.381(4) .
C26 H26 0.9500 .
C27 C28 1.374(4) .
C27 H27 0.9500 .
C28 C29 1.389(3) .
C28 H28 0.9500 .
C29 H29 0.9500 .
C30 H30A 0.9800 .
C30 H30B 0.9800 .
C30 H30C 0.9800 .
C31 C32 1.401(3) .
C31 C34 1.468(4) .
C32 C33 1.363(4) .
C32 H32 0.9500 .
C33 C40 1.491(3) .
C34 C35 1.379(4) .
C34 C39 1.382(4) .
C35 C36 1.378(4) .
C35 H35 0.9500 .
C36 C37 1.363(5) .
C36 H36 0.9500 .
C37 C38 1.379(5) .
C37 H37 0.9500 .
C38 C39 1.382(4) .
C38 H38 0.9500 .
C39 H39 0.9500 .
C40 H40A 0.9800 .
C40 H40B 0.9800 .
C40 H40C 0.9800 .
B1 H1 1.0000 .

loop_
_geom_torsion_atom_site_label_1
_geom_torsion_atom_site_label_2
_geom_torsion_atom_site_label_3
_geom_torsion_atom_site_label_4
_geom_torsion
_geom_torsion_site_symmetry_1
_geom_torsion_site_symmetry_2
_geom_torsion_site_symmetry_3
_geom_torsion_site_symmetry_4
C11 N11 N12 C13 -1.1(2) . . . .
Cu N11 N12 C13 168.16(14) . . . .
C11 N11 N12 B1 177.34(18) . . . .
Cu N11 N12 B1 -13.4(2) . . . .
C21 N21 N22 C23 0.1(3) . . . .
Cu N21 N22 C23 170.99(16) . . . .
C21 N21 N22 B1 -172.7(2) . . . .
Cu N21 N22 B1 -1.8(3) . . . .
C31 N31 N32 C33 0.6(3) . . . .
Cu N31 N32 C33 -171.69(15) . . . .
C31 N31 N32 B1 171.8(2) . . . .
Cu N31 N32 B1 -0.5(3) . . . .
N12 N11 C11 C12 1.0(2) . . . .
Cu N11 C11 C12 -164.05(18) . . . .
N12 N11 C11 C14 -176.99(18) . . . .
Cu N11 C11 C14 18.0(4) . . . .
N11 C11 C12 C13 -0.5(3) . . . .
C14 C11 C12 C13 177.3(2) . . . .
N11 N12 C13 C12 0.8(2) . . . .
B1 N12 C13 C12 -177.5(2) . . . .
N11 N12 C13 C20 -178.5(2) . . . .
B1 N12 C13 C20 3.2(4) . . . .
C11 C12 C13 N12 -0.2(3) . . . .
C11 C12 C13 C20 179.1(2) . . . .
N11 C11 C14 C19 38.4(3) . . . .
C12 C11 C14 C19 -139.2(3) . . . .
N11 C11 C14 C15 -145.2(2) . . . .
C12 C11 C14 C15 37.1(3) . . . .
C19 C14 C15 C16 -0.7(4) . . . .
C11 C14 C15 C16 -177.1(2) . . . .
C14 C15 C16 C17 0.8(4) . . . .
C15 C16 C17 C18 -1.0(5) . . . .
C16 C17 C18 C19 1.2(5) . . . .
C15 C14 C19 C18 0.9(4) . . . .
C11 C14 C19 C18 177.2(2) . . . .
C17 C18 C19 C14 -1.1(5) . . . .
N22 N21 C21 C22 -0.1(3) . . . .
Cu N21 C21 C22 -167.32(19) . . . .
N22 N21 C21 C24 179.5(2) . . . .
Cu N21 C21 C24 12.3(4) . . . .
N21 C21 C22 C23 0.0(3) . . . .
C24 C21 C22 C23 -179.6(2) . . . .
N21 N22 C23 C22 -0.1(3) . . . .
B1 N22 C23 C22 171.6(2) . . . .
N21 N22 C23 C30 179.8(2) . . . .
B1 N22 C23 C30 -8.4(4) . . . .
C21 C22 C23 N22 0.1(3) . . . .
C21 C22 C23 C30 -179.9(3) . . . .
N21 C21 C24 C25 -139.2(2) . . . .
C22 C21 C24 C25 40.3(4) . . . .
N21 C21 C24 C29 42.6(4) . . . .
C22 C21 C24 C29 -137.9(3) . . . .
C29 C24 C25 C26 1.2(4) . . . .
C21 C24 C25 C26 -177.1(2) . . . .
C24 C25 C26 C27 -0.2(4) . . . .
C25 C26 C27 C28 -1.0(4) . . . .
C26 C27 C28 C29 1.1(4) . . . .
C27 C28 C29 C24 -0.1(4) . . . .
C25 C24 C29 C28 -1.0(4) . . . .
C21 C24 C29 C28 177.2(2) . . . .
N32 N31 C31 C32 -0.8(3) . . . .
Cu N31 C31 C32 168.62(19) . . . .
N32 N31 C31 C34 -179.0(2) . . . .
Cu N31 C31 C34 -9.6(4) . . . .
N31 C31 C32 C33 0.7(3) . . . .
C34 C31 C32 C33 178.6(2) . . . .
C31 C32 C33 N32 -0.3(3) . . . .
C31 C32 C33 C40 179.3(2) . . . .
N31 N32 C33 C32 -0.2(3) . . . .
B1 N32 C33 C32 -170.3(2) . . . .
N31 N32 C33 C40 -179.8(2) . . . .
B1 N32 C33 C40 10.1(4) . . . .
N31 C31 C34 C35 137.3(3) . . . .
C32 C31 C34 C35 -40.5(4) . . . .
N31 C31 C34 C39 -41.8(3) . . . .
C32 C31 C34 C39 140.5(3) . . . .
C39 C34 C35 C36 3.1(4) . . . .
C31 C34 C35 C36 -176.0(2) . . . .
C34 C35 C36 C37 -1.4(4) . . . .
C35 C36 C37 C38 -1.1(4) . . . .
C36 C37 C38 C39 1.7(4) . . . .
C37 C38 C39 C34 0.0(4) . . . .
C35 C34 C39 C38 -2.4(4) . . . .
C31 C34 C39 C38 176.6(2) . . . .
C13 N12 B1 N22 -113.0(2) . . . .
N11 N12 B1 N22 68.9(3) . . . .
C13 N12 B1 N32 128.7(2) . . . .
N11 N12 B1 N32 -49.4(2) . . . .
C23 N22 B1 N12 130.9(3) . . . .
N21 N22 B1 N12 -58.0(3) . . . .
C23 N22 B1 N32 -108.8(3) . . . .
N21 N22 B1 N32 62.3(3) . . . .
C33 N32 B1 N12 -132.6(2) . . . .
N31 N32 B1 N12 58.3(3) . . . .
C33 N32 B1 N22 107.6(3) . . . .
N31 N32 B1 N22 -61.5(3) . . . .
